data_2236396
loop_
_publ_author_name
'Thanigaimani, Kaliyaperumal'
'Farhadikoutenaei, Abbas'
'Khalib, Nuridayanti Che'
'Arshad, Suhana'
'Razak, Ibrahim Abdul'

_publ_section_title
;
 2-Amino-5-methylpyridinium 6-oxo-1,6-dihydropyridine-2-carboxylate
;
_journal_coeditor_code IS5197
_journal_issue 11
_journal_name_full 'Acta Crystallographica Section E'
_journal_page_first o3151
_journal_page_last o3152
_journal_paper_doi 10.1107/S1600536812041359
_journal_volume 68
_journal_year 2012
_chemical_formula_iupac 'C6 H9 N2 +, C6 H4 N O3 -'
_chemical_formula_moiety 'C6 H9 N2 +, C6 H4 N O3 -'
_chemical_formula_sum 'C12 H13 N3 O3'
_chemical_formula_weight 247.25
_chemical_name_systematic
;
2-Amino-5-methylpyridinium 6-oxo-1,6-dihydropyridine-2-carboxylate
;
_space_group_IT_number 14
_symmetry_cell_setting monoclinic
_symmetry_space_group_name_Hall '-P 2ybc'
_symmetry_space_group_name_H-M 'P 1 21/c 1'
_atom_sites_solution_hydrogens geom
_atom_sites_solution_primary direct
_atom_sites_solution_secondary difmap
_audit_creation_method SHELXL-97
_cell_angle_alpha 90.00
_cell_angle_beta 119.2030(10)
_cell_angle_gamma 90.00
_cell_formula_units_Z 4
_cell_length_a 11.7093(6)
_cell_length_b 10.4594(6)
_cell_length_c 11.4590(6)
_cell_measurement_reflns_used 6176
_cell_measurement_temperature 100.0(10)
_cell_measurement_theta_max 32.59
_cell_measurement_theta_min 3.56
_cell_volume 1225.03(11)
_computing_cell_refinement 'SAINT (Bruker, 2009)'
_computing_data_collection 'APEX2 (Bruker, 2009)'
_computing_data_reduction 'SAINT (Bruker, 2009)'
_computing_molecular_graphics 'SHELXTL (Sheldrick, 2008)'
_computing_publication_material
;
SHELXTL (Sheldrick, 2008) and PLATON (Spek, 2009)
;
_computing_structure_refinement 'SHELXTL (Sheldrick, 2008)'
_computing_structure_solution 'SHELXTL (Sheldrick, 2008)'
_diffrn_ambient_temperature 100.0(10)
_diffrn_measured_fraction_theta_full 0.989
_diffrn_measured_fraction_theta_max 0.989
_diffrn_measurement_device_type
;
Bruker SMART APEXII DUO CCD area-detector diffractometer
;
_diffrn_measurement_method '\f and \w scans'
_diffrn_radiation_monochromator graphite
_diffrn_radiation_source 'fine-focus sealed tube'
_diffrn_radiation_type MoK\a
_diffrn_radiation_wavelength 0.71073
_diffrn_reflns_av_R_equivalents 0.0265
_diffrn_reflns_av_sigmaI/netI 0.0266
_diffrn_reflns_limit_h_max 17
_diffrn_reflns_limit_h_min -17
_diffrn_reflns_limit_k_max 15
_diffrn_reflns_limit_k_min -15
_diffrn_reflns_limit_l_max 17
_diffrn_reflns_limit_l_min -16
_diffrn_reflns_number 15984
_diffrn_reflns_theta_full 32.64
_diffrn_reflns_theta_max 32.64
_diffrn_reflns_theta_min 3.56
_diffrn_standards_number 0
_exptl_absorpt_coefficient_mu 0.099
_exptl_absorpt_correction_T_max 0.9776
_exptl_absorpt_correction_T_min 0.9572
_exptl_absorpt_correction_type multi-scan
_exptl_absorpt_process_details '(<i>SADABS</i>; Bruker, 2009)'
_exptl_crystal_colour colourless
_exptl_crystal_density_diffrn 1.341
_exptl_crystal_density_method 'not measured'
_exptl_crystal_description block
_exptl_crystal_F_000 520
_exptl_crystal_size_max 0.45
_exptl_crystal_size_mid 0.35
_exptl_crystal_size_min 0.23
_refine_diff_density_max 0.431
_refine_diff_density_min -0.207
_refine_ls_extinction_method none
_refine_ls_goodness_of_fit_ref 1.024
_refine_ls_hydrogen_treatment mixed
_refine_ls_matrix_type full
_refine_ls_number_parameters 180
_refine_ls_number_reflns 4430
_refine_ls_number_restraints 0
_refine_ls_restrained_S_all 1.024
_refine_ls_R_factor_all 0.0467
_refine_ls_R_factor_gt 0.0388
_refine_ls_shift/su_max 0.000
_refine_ls_shift/su_mean 0.000
_refine_ls_structure_factor_coef Fsqd
_refine_ls_weighting_details 'calc w=1/[\s^2^(Fo^2^)+(0.0661P)^2^+0.2292P] where P=(Fo^2^+2Fc^2^)/3'
_refine_ls_weighting_scheme calc
_refine_ls_wR_factor_gt 0.1088
_refine_ls_wR_factor_ref 0.1161
_reflns_number_gt 3745
_reflns_number_total 4430
_reflns_threshold_expression >2sigma(I)
_cod_data_source_file is5197.cif
_cod_data_source_block I
_cod_original_sg_symbol_H-M 'P 21/c'
_cod_database_code 2236396
_cod_database_fobs_code 2236396

loop_
_symmetry_equiv_pos_as_xyz
'x, y, z'
'-x, y+1/2, -z+1/2'
'-x, -y, -z'
'x, -y-1/2, z-1/2'

loop_
_atom_site_type_symbol
_atom_site_label
_atom_site_fract_x
_atom_site_fract_y
_atom_site_fract_z
_atom_site_U_iso_or_equiv
_atom_site_adp_type
_atom_site_calc_flag
_atom_site_refinement_flags
_atom_site_occupancy
_atom_site_symmetry_multiplicity
O O1 0.37734(6) 0.60282(6) 0.39711(6) 0.01806(13) Uani d . 1 1
O O2 0.80810(7) 0.48126(7) 0.29773(7) 0.02633(15) Uani d . 1 1
O O3 0.79587(6) 0.45930(6) 0.48584(7) 0.02282(14) Uani d . 1 1
N N1 0.55569(6) 0.55843(7) 0.37336(7) 0.01512(13) Uani d . 1 1
N N2 0.02845(7) 0.72276(7) 0.43791(7) 0.01818(14) Uani d . 1 1
N N3 0.14291(7) 0.77377(8) 0.32695(8) 0.02345(16) Uani d . 1 1
C C1 0.43630(7) 0.61584(7) 0.33157(8) 0.01518(14) Uani d . 1 1
C C2 0.38707(8) 0.68852(8) 0.21019(8) 0.02096(16) Uani d . 1 1
H H2A 0.3064 0.7328 0.1776 0.025 Uiso calc R 1 1
C C3 0.45395(9) 0.69519(10) 0.14089(9) 0.02493(18) Uani d . 1 1
H H3A 0.4195 0.7439 0.0608 0.030 Uiso calc R 1 1
C C4 0.57443(9) 0.63000(9) 0.18740(9) 0.02318(17) Uani d . 1 1
H H4A 0.6203 0.6326 0.1382 0.028 Uiso calc R 1 1
C C5 0.62317(8) 0.56351(8) 0.30428(8) 0.01706(15) Uani d . 1 1
C C6 0.75338(8) 0.49530(8) 0.36664(9) 0.01855(15) Uani d . 1 1
C C7 -0.25015(10) 0.86990(10) 0.46610(12) 0.0311(2) Uani d . 1 1
H H7A -0.2490 0.7998 0.5234 0.047 Uiso calc R 1 1
H H7B -0.3361 0.8737 0.3856 0.047 Uiso calc R 1 1
H H7C -0.2328 0.9509 0.5149 0.047 Uiso calc R 1 1
C C8 -0.14653(8) 0.84727(8) 0.42693(9) 0.02107(16) Uani d . 1 1
C C9 -0.12821(9) 0.93128(9) 0.34046(10) 0.02358(17) Uani d . 1 1
H H9A -0.1834 1.0039 0.3055 0.028 Uiso calc R 1 1
C C10 -0.03306(9) 0.91053(9) 0.30608(9) 0.02217(17) Uani d . 1 1
H H10A -0.0219 0.9685 0.2486 0.027 Uiso calc R 1 1
C C11 0.04861(7) 0.80162(8) 0.35711(8) 0.01760(15) Uani d . 1 1
C C12 -0.06528(8) 0.74369(8) 0.47303(8) 0.01970(16) Uani d . 1 1
H H12A -0.0746 0.6849 0.5310 0.024 Uiso calc R 1 1
H H1N1 0.5904(14) 0.5129(15) 0.4496(14) 0.033(3) Uiso d . 1 1
H H2N3 0.1961(15) 0.7063(15) 0.3644(15) 0.037(4) Uiso d . 1 1
H H1N3 0.1663(14) 0.8348(15) 0.2824(14) 0.034(3) Uiso d . 1 1
H H1N2 0.0830(15) 0.6489(15) 0.4686(16) 0.040(4) Uiso d . 1 1

loop_
_atom_site_aniso_label
_atom_site_aniso_U_11
_atom_site_aniso_U_22
_atom_site_aniso_U_33
_atom_site_aniso_U_12
_atom_site_aniso_U_13
_atom_site_aniso_U_23
O1 0.0171(3) 0.0218(3) 0.0192(3) 0.0032(2) 0.0119(2) 0.0018(2)
O2 0.0276(3) 0.0276(3) 0.0359(4) 0.0033(2) 0.0250(3) 0.0001(3)
O3 0.0197(3) 0.0248(3) 0.0278(3) 0.0060(2) 0.0146(2) 0.0074(2)
N1 0.0151(3) 0.0164(3) 0.0162(3) 0.0019(2) 0.0095(2) 0.0018(2)
N2 0.0169(3) 0.0183(3) 0.0205(3) 0.0015(2) 0.0101(2) 0.0027(2)
N3 0.0218(3) 0.0263(4) 0.0279(4) 0.0065(3) 0.0166(3) 0.0067(3)
C1 0.0146(3) 0.0155(3) 0.0166(3) 0.0011(2) 0.0084(3) -0.0002(2)
C2 0.0188(3) 0.0228(4) 0.0218(4) 0.0046(3) 0.0104(3) 0.0068(3)
C3 0.0245(4) 0.0297(4) 0.0229(4) 0.0045(3) 0.0134(3) 0.0097(3)
C4 0.0245(4) 0.0278(4) 0.0234(4) 0.0029(3) 0.0165(3) 0.0062(3)
C5 0.0178(3) 0.0177(3) 0.0201(3) 0.0008(2) 0.0128(3) 0.0003(3)
C6 0.0184(3) 0.0156(3) 0.0269(4) 0.0005(2) 0.0152(3) 0.0003(3)
C7 0.0284(4) 0.0308(5) 0.0453(6) -0.0001(4) 0.0269(4) -0.0044(4)
C8 0.0190(3) 0.0219(4) 0.0259(4) -0.0008(3) 0.0138(3) -0.0025(3)
C9 0.0213(4) 0.0218(4) 0.0293(4) 0.0058(3) 0.0137(3) 0.0036(3)
C10 0.0223(4) 0.0217(4) 0.0246(4) 0.0053(3) 0.0131(3) 0.0063(3)
C11 0.0160(3) 0.0194(3) 0.0182(3) 0.0009(2) 0.0090(3) 0.0009(3)
C12 0.0195(3) 0.0210(4) 0.0215(4) -0.0020(3) 0.0122(3) -0.0002(3)

loop_
_atom_type_symbol
_atom_type_description
_atom_type_scat_dispersion_real
_atom_type_scat_dispersion_imag
_atom_type_scat_source
C C 0.0033 0.0016 'International Tables Vol C Tables 4.2.6.8 and 6.1.1.4'
H H 0.0000 0.0000 'International Tables Vol C Tables 4.2.6.8 and 6.1.1.4'
N N 0.0061 0.0033 'International Tables Vol C Tables 4.2.6.8 and 6.1.1.4'
O O 0.0106 0.0060 'International Tables Vol C Tables 4.2.6.8 and 6.1.1.4'

loop_
_geom_angle_atom_site_label_1
_geom_angle_atom_site_label_2
_geom_angle_atom_site_label_3
_geom_angle
C5 N1 C1 123.96(7)
C5 N1 H1N1 118.0(9)
C1 N1 H1N1 118.0(9)
C11 N2 C12 122.96(7)
C11 N2 H1N2 116.1(9)
C12 N2 H1N2 121.0(9)
C11 N3 H2N3 120.9(9)
C11 N3 H1N3 119.2(9)
H2N3 N3 H1N3 118.4(13)
O1 C1 N1 120.55(7)
O1 C1 C2 124.11(7)
N1 C1 C2 115.33(7)
C3 C2 C1 121.23(7)
C3 C2 H2A 119.4
C1 C2 H2A 119.4
C2 C3 C4 120.43(8)
C2 C3 H3A 119.8
C4 C3 H3A 119.8
C5 C4 C3 118.57(7)
C5 C4 H4A 120.7
C3 C4 H4A 120.7
C4 C5 N1 120.42(7)
C4 C5 C6 123.23(7)
N1 C5 C6 116.33(7)
O2 C6 O3 126.76(8)
O2 C6 C5 117.96(8)
O3 C6 C5 115.27(7)
C8 C7 H7A 109.5
C8 C7 H7B 109.5
H7A C7 H7B 109.5
C8 C7 H7C 109.5
H7A C7 H7C 109.5
H7B C7 H7C 109.5
C12 C8 C9 116.59(8)
C12 C8 C7 121.36(8)
C9 C8 C7 122.05(8)
C10 C9 C8 121.70(8)
C10 C9 H9A 119.2
C8 C9 H9A 119.2
C9 C10 C11 119.28(8)
C9 C10 H10A 120.4
C11 C10 H10A 120.4
N3 C11 N2 119.21(8)
N3 C11 C10 122.91(8)
N2 C11 C10 117.88(7)
N2 C12 C8 121.60(8)
N2 C12 H12A 119.2
C8 C12 H12A 119.2

loop_
_geom_bond_atom_site_label_1
_geom_bond_atom_site_label_2
_geom_bond_distance
O1 C1 1.2511(9)
O2 C6 1.2447(9)
O3 C6 1.2617(11)
N1 C5 1.3654(9)
N1 C1 1.3751(10)
N1 H1N1 0.899(15)
N2 C11 1.3440(11)
N2 C12 1.3585(10)
N2 H1N2 0.954(16)
N3 C11 1.3402(10)
N3 H2N3 0.900(16)
N3 H1N3 0.938(15)
C1 C2 1.4361(11)
C2 C3 1.3622(12)
C2 H2A 0.9500
C3 C4 1.4161(12)
C3 H3A 0.9500
C4 C5 1.3628(12)
C4 H4A 0.9500
C5 C6 1.5104(11)
C7 C8 1.5036(12)
C7 H7A 0.9800
C7 H7B 0.9800
C7 H7C 0.9800
C8 C12 1.3665(12)
C8 C9 1.4169(13)
C9 C10 1.3681(12)
C9 H9A 0.9500
C10 C11 1.4172(11)
C10 H10A 0.9500
C12 H12A 0.9500

loop_
_geom_hbond_atom_site_label_D
_geom_hbond_atom_site_label_H
_geom_hbond_atom_site_label_A
_geom_hbond_site_symmetry_A
_geom_hbond_distance_DH
_geom_hbond_distance_HA
_geom_hbond_distance_DA
_geom_hbond_angle_DHA
_geom_hbond_publ_flag
N1 H1N1 O1 3_666 0.899(15) 2.011(15) 2.8922(10) 166.0(16) yes
N3 H2N3 O1 . 0.900(16) 2.245(19) 3.0373(12) 146.7(15) yes
N3 H2N3 O3 3_666 0.900(16) 2.408(16) 3.0916(11) 133.0(15) yes
N3 H1N3 O2 2_655 0.938(15) 1.884(16) 2.8071(12) 167.7(15) yes
N2 H1N2 O3 3_666 0.954(16) 1.686(18) 2.6206(11) 165.7(17) yes
C3 H3A O1 4_575 0.95 2.33 3.2598(11) 166 yes
C9 H9A O1 2_555 0.95 2.54 3.3750(12) 146 yes

loop_
_geom_torsion_atom_site_label_1
_geom_torsion_atom_site_label_2
_geom_torsion_atom_site_label_3
_geom_torsion_atom_site_label_4
_geom_torsion
C5 N1 C1 O1 176.99(7)
C5 N1 C1 C2 -2.64(11)
O1 C1 C2 C3 -177.60(9)
N1 C1 C2 C3 2.02(12)
C1 C2 C3 C4 0.03(15)
C2 C3 C4 C5 -1.64(15)
C3 C4 C5 N1 1.11(14)
C3 C4 C5 C6 -177.22(8)
C1 N1 C5 C4 1.13(13)
C1 N1 C5 C6 179.56(7)
C4 C5 C6 O2 -12.31(13)
N1 C5 C6 O2 169.31(8)
C4 C5 C6 O3 167.03(9)
N1 C5 C6 O3 -11.36(11)
C12 C8 C9 C10 -0.71(14)
C7 C8 C9 C10 179.51(9)
C8 C9 C10 C11 0.60(14)
C12 N2 C11 N3 -179.75(8)
C12 N2 C11 C10 -0.56(12)
C9 C10 C11 N3 179.19(9)
C9 C10 C11 N2 0.03(13)
C11 N2 C12 C8 0.45(13)
C9 C8 C12 N2 0.19(13)
C7 C8 C12 N2 179.97(8)

loop_
_cod_related_entry_id
_cod_related_entry_database
_cod_related_entry_code
1 ChemSpider 30658103
